data_7250374
loop_
_publ_author_name
'Bera, Susovan'
'Bhunia, Sudip'
'Gomila, Rosa M.'
'Frontera, Antonio'
'Chattopadhyay, Shouvik'

_publ_section_title
;
 Synthesis, structural characterization, and DFT investigation of a
 mixed-valence Co(iii)/Co(ii) complex stabilized by supramolecular
 interactions
;
_journal_issue 20
_journal_name_full 'RSC Advances'
_journal_page_first 15530
_journal_page_last 15538
_journal_paper_doi 10.1039/D5RA02432C
_journal_volume 15
_journal_year 2025
_chemical_formula_sum 'C27 H39 Cl0 Co2 N6 O5 S4'
_chemical_formula_weight 773.74
_space_group_crystal_system monoclinic
_space_group_IT_number 14
_space_group_name_Hall '-P 2yn'
_space_group_name_H-M_alt 'P 1 21/n 1'
_atom_sites_solution_hydrogens mixed
_audit_creation_method SHELXL-2018/3
_audit_update_record
;
2025-04-08 deposited with the CCDC.	2025-04-30 downloaded from the CCDC.
;
_cell_angle_alpha 90
_cell_angle_beta 105.661(3)
_cell_angle_gamma 90
_cell_formula_units_Z 4
_cell_length_a 14.7901(13)
_cell_length_b 15.1095(12)
_cell_length_c 16.3477(14)
_cell_measurement_reflns_used 900
_cell_measurement_temperature 273(2)
_cell_measurement_theta_max 27.110
_cell_measurement_theta_min 1.868
_cell_volume 3517.6(5)
_computing_structure_refinement 'SHELXL-2018/3 (Sheldrick, 2018)'
_computing_structure_solution 'SHELXT 2014/5 (Sheldrick, 2014)'
_diffrn_ambient_temperature 273(2)
_diffrn_measured_fraction_theta_full 0.999
_diffrn_measured_fraction_theta_max 0.998
_diffrn_measurement_device_type 'BRUKER D8 QUEST AREA DETECTOR'
_diffrn_radiation_type MoK\a
_diffrn_radiation_wavelength 0.71073
_diffrn_reflns_av_R_equivalents 0.0973
_diffrn_reflns_av_unetI/netI 0.0643
_diffrn_reflns_Laue_measured_fraction_full 0.999
_diffrn_reflns_Laue_measured_fraction_max 0.998
_diffrn_reflns_limit_h_max 18
_diffrn_reflns_limit_h_min -18
_diffrn_reflns_limit_k_max 19
_diffrn_reflns_limit_k_min -19
_diffrn_reflns_limit_l_max 20
_diffrn_reflns_limit_l_min -20
_diffrn_reflns_number 50550
_diffrn_reflns_point_group_measured_fraction_full 0.999
_diffrn_reflns_point_group_measured_fraction_max 0.998
_diffrn_reflns_theta_full 25.242
_diffrn_reflns_theta_max 27.110
_diffrn_reflns_theta_min 1.868
_exptl_absorpt_coefficient_mu 1.224
_exptl_absorpt_correction_type multi-scan
_exptl_absorpt_process_details SADABS
_exptl_crystal_density_diffrn 1.461
_exptl_crystal_description brown
_exptl_crystal_F_000 1604
_exptl_crystal_size_max 0.4
_exptl_crystal_size_mid 0.3
_exptl_crystal_size_min 0.2
_exptl_transmission_factor_max 0.783
_exptl_transmission_factor_min 0.650
_refine_diff_density_max 0.991
_refine_diff_density_min -0.883
_refine_diff_density_rms 0.088
_refine_ls_extinction_method none
_refine_ls_goodness_of_fit_ref 1.047
_refine_ls_hydrogen_treatment mixed
_refine_ls_matrix_type full
_refine_ls_number_parameters 407
_refine_ls_number_reflns 7750
_refine_ls_number_restraints 0
_refine_ls_restrained_S_all 1.047
_refine_ls_R_factor_all 0.1303
_refine_ls_R_factor_gt 0.0778
_refine_ls_shift/su_max 0.008
_refine_ls_shift/su_mean 0.001
_refine_ls_structure_factor_coef Fsqd
_refine_ls_weighting_details 'w=1/[\s^2^(Fo^2^)+(0.0798P)^2^+8.1646P] where P=(Fo^2^+2Fc^2^)/3'
_refine_ls_weighting_scheme calc
_refine_ls_wR_factor_gt 0.1817
_refine_ls_wR_factor_ref 0.2126
_reflns_Friedel_coverage 0.000
_reflns_number_gt 4753
_reflns_number_total 7761
_reflns_threshold_expression 'I > 2\s(I)'
_cod_data_source_file d5ra02432c2.cif
_cod_data_source_block shelx
_cod_original_sg_symbol_H-M 'P 21/n'
_cod_database_code 7250374
_shelx_shelxl_version_number 2018/3
_shelx_space_group_comment
;
The symmetry employed for this shelxl refinement is uniquely defined
by the following loop, which should always be used as a source of
symmetry information in preference to the above space-group names.
They are only intended as comments.
;

loop_
_space_group_symop_operation_xyz
'x, y, z'
'-x+1/2, y+1/2, -z+1/2'
'-x, -y, -z'
'x-1/2, -y-1/2, z-1/2'

loop_
_atom_site_label
_atom_site_type_symbol
_atom_site_fract_x
_atom_site_fract_y
_atom_site_fract_z
_atom_site_U_iso_or_equiv
_atom_site_adp_type
_atom_site_occupancy
_atom_site_site_symmetry_order
_atom_site_calc_flag
_atom_site_refinement_flags_posn
_atom_site_refinement_flags_adp
_atom_site_refinement_flags_occupancy
_atom_site_disorder_assembly
_atom_site_disorder_group
Co1 Co 0.35481(5) 0.36952(5) 0.61698(4) 0.0457(2) Uani 1 1 d . . . . .
Co2 Co 0.48148(6) 0.34359(6) 0.79781(5) 0.0539(3) Uani 1 1 d . . . . .
S3 S 0.81474(13) 0.33212(16) 0.85956(15) 0.0910(7) Uani 1 1 d . . . . .
S4 S 0.50212(14) 0.12302(16) 1.00633(16) 0.0967(8) Uani 1 1 d . . . . .
S1 S 0.26803(16) 0.18363(16) 0.64104(13) 0.0870(6) Uani 1 1 d . . . . .
S2 S 0.4808(3) 0.63781(16) 0.70404(19) 0.1233(11) Uani 1 1 d . . . . .
O2 O 0.4606(3) 0.2990(3) 0.6763(2) 0.0549(10) Uani 1 1 d . . . . .
O3 O 0.2720(3) 0.2695(3) 0.5871(2) 0.0566(10) Uani 1 1 d . . . . .
O1 O 0.3447(3) 0.3759(3) 0.7319(2) 0.0592(11) Uani 1 1 d . . . . .
O4 O 0.4744(3) 0.4409(3) 0.8872(3) 0.0755(13) Uani 1 1 d . . . . .
H4X H 0.528933 0.468628 0.918508 0.091 Uiso 1 1 calc R U . . .
H4Y H 0.416680 0.456455 0.895567 0.091 Uiso 1 1 calc R U . . .
N2 N 0.3809(3) 0.3520(4) 0.5058(3) 0.0471(11) Uani 1 1 d . . . . .
N1 N 0.2413(3) 0.4433(3) 0.5712(3) 0.0520(12) Uani 1 1 d . . . . .
H1N H 0.190061 0.401440 0.548281 0.062 Uiso 1 1 calc R U . . .
N4 N 0.6218(4) 0.3531(4) 0.8212(4) 0.0703(15) Uani 1 1 d . . . . .
N5 N 0.4687(4) 0.2418(4) 0.8738(4) 0.0723(15) Uani 1 1 d . . . . .
N3 N 0.4312(4) 0.4724(4) 0.6385(3) 0.0635(14) Uani 1 1 d . . . . .
C24 C 0.4834(4) 0.1927(4) 0.9289(4) 0.0567(15) Uani 1 1 d . . . . .
C19 C 0.4930(4) 0.2283(4) 0.6422(3) 0.0506(14) Uani 1 1 d . . . . .
C14 C 0.5016(4) 0.2353(4) 0.5598(4) 0.0537(15) Uani 1 1 d . . . . .
C9 C 0.2630(4) 0.4626(4) 0.4237(4) 0.0554(15) Uani 1 1 d . . . . .
C23 C 0.7010(5) 0.3431(4) 0.8363(4) 0.0610(16) Uani 1 1 d . . . . .
C13 C 0.4800(4) 0.3211(5) 0.5161(4) 0.0593(16) Uani 1 1 d . . . . .
H13A H 0.490880 0.316405 0.460351 0.071 Uiso 1 1 calc R U . . .
H13B H 0.522762 0.365371 0.547873 0.071 Uiso 1 1 calc R U . . .
C12 C 0.3620(4) 0.4273(4) 0.4449(4) 0.0572(15) Uani 1 1 d . . . . .
H12A H 0.375431 0.408560 0.392645 0.069 Uiso 1 1 calc R U . . .
H12B H 0.404813 0.475152 0.468531 0.069 Uiso 1 1 calc R U . . .
C6 C 0.2624(4) 0.3800(5) 0.7523(4) 0.0613(17) Uani 1 1 d . . . . .
C22 C 0.4528(5) 0.5391(5) 0.6682(4) 0.0605(16) Uani 1 1 d . . . . .
C8 C 0.2416(4) 0.5045(4) 0.5008(4) 0.0620(16) Uani 1 1 d . . . . .
H8A H 0.287778 0.550428 0.522297 0.074 Uiso 1 1 calc R U . . .
H8B H 0.180641 0.532881 0.482703 0.074 Uiso 1 1 calc R U . . .
C18 C 0.5183(4) 0.1511(5) 0.6878(4) 0.0658(17) Uani 1 1 d . . . . .
H18 H 0.512664 0.146640 0.742937 0.079 Uiso 1 1 calc R U . . .
C10 C 0.1907(5) 0.3907(5) 0.3853(4) 0.0675(17) Uani 1 1 d . . . . .
H10A H 0.204148 0.366602 0.335538 0.101 Uiso 1 1 calc R U . . .
H10B H 0.128854 0.416048 0.370113 0.101 Uiso 1 1 calc R U . . .
H10C H 0.193744 0.344462 0.426245 0.101 Uiso 1 1 calc R U . . .
C15 C 0.5330(5) 0.1627(5) 0.5232(4) 0.0702(19) Uani 1 1 d . . . . .
H15 H 0.536866 0.165975 0.467491 0.084 Uiso 1 1 calc R U . . .
C5 C 0.1923(4) 0.4360(5) 0.7061(4) 0.0714(19) Uani 1 1 d . . . . .
C7 C 0.2133(5) 0.4933(5) 0.6397(4) 0.0704(19) Uani 1 1 d . . . . .
H7A H 0.263592 0.533615 0.666496 0.084 Uiso 1 1 calc R U . . .
H7B H 0.158183 0.528580 0.613859 0.084 Uiso 1 1 calc R U . . .
C1 C 0.2470(5) 0.3280(6) 0.8171(4) 0.080(2) Uani 1 1 d . . . . .
H1 H 0.293118 0.289882 0.847812 0.096 Uiso 1 1 calc R U . . .
C17 C 0.5522(5) 0.0802(5) 0.6510(5) 0.082(2) Uani 1 1 d . . . . .
H17 H 0.570792 0.028643 0.682065 0.098 Uiso 1 1 calc R U . . .
C11 C 0.2567(6) 0.5366(5) 0.3577(4) 0.081(2) Uani 1 1 d . . . . .
H11A H 0.299953 0.583048 0.382012 0.121 Uiso 1 1 calc R U . . .
H11B H 0.194028 0.559896 0.341195 0.121 Uiso 1 1 calc R U . . .
H11C H 0.272351 0.513102 0.308649 0.121 Uiso 1 1 calc R U . . .
C16 C 0.5583(5) 0.0859(6) 0.5688(5) 0.087(2) Uani 1 1 d . . . . .
H16 H 0.579638 0.037672 0.543877 0.104 Uiso 1 1 calc R U . . .
C2 C 0.1603(6) 0.3347(7) 0.8348(6) 0.101(3) Uani 1 1 d . . . . .
H2 H 0.149942 0.301818 0.879528 0.121 Uiso 1 1 calc R U . . .
C4 C 0.1060(5) 0.4381(7) 0.7258(5) 0.095(3) Uani 1 1 d . . . . .
H4 H 0.058331 0.474805 0.695081 0.114 Uiso 1 1 calc R U . . .
C3 C 0.0911(6) 0.3866(7) 0.7898(6) 0.102(3) Uani 1 1 d . . . . .
H3 H 0.033244 0.387731 0.802104 0.123 Uiso 1 1 calc R U . . .
C21 C 0.2783(8) 0.0930(7) 0.5766(7) 0.129(4) Uani 1 1 d . . . . .
H21A H 0.228156 0.094669 0.525118 0.193 Uiso 1 1 calc R U . . .
H21B H 0.274949 0.038931 0.606406 0.193 Uiso 1 1 calc R U . . .
H21C H 0.337478 0.096030 0.562994 0.193 Uiso 1 1 calc R U . . .
C20 C 0.1485(8) 0.1696(8) 0.6317(10) 0.165(5) Uani 1 1 d . . . . .
H20A H 0.125261 0.220136 0.655386 0.247 Uiso 1 1 calc R U . . .
H20B H 0.139473 0.117302 0.661879 0.247 Uiso 1 1 calc R U . . .
H20C H 0.115124 0.163796 0.572870 0.247 Uiso 1 1 calc R U . . .
O5 O 0.5984(5) 0.5688(5) 0.9744(4) 0.111(2) Uani 1 1 d . . . . .
N6 N 0.6729(6) 0.6508(6) 0.9035(6) 0.102(3) Uani 1 1 d . . . . .
C27 C 0.6309(12) 0.6404(9) 0.9544(8) 0.161(6) Uani 1 1 d . . . . .
H27 H 0.620400 0.690771 0.983257 0.193 Uiso 1 1 calc R U . . .
C25 C 0.6950(9) 0.5726(9) 0.8613(9) 0.172(5) Uani 1 1 d . . . . .
H25A H 0.750807 0.545433 0.896254 0.258 Uiso 1 1 calc R U . . .
H25B H 0.705103 0.589052 0.807726 0.258 Uiso 1 1 calc R U . . .
H25C H 0.643735 0.531475 0.851952 0.258 Uiso 1 1 calc R U . . .
C26 C 0.7023(11) 0.7318(10) 0.8768(12) 0.266(12) Uani 1 1 d . . . . .
H26A H 0.659784 0.777846 0.882845 0.399 Uiso 1 1 calc R U . . .
H26B H 0.702801 0.727421 0.818386 0.399 Uiso 1 1 calc R U . . .
H26C H 0.764340 0.745526 0.911146 0.399 Uiso 1 1 calc R U . . .
H2N H 0.352(4) 0.306(4) 0.487(4) 0.045(17) Uiso 1 1 d . . . . .

loop_
_atom_site_aniso_label
_atom_site_aniso_U_11
_atom_site_aniso_U_22
_atom_site_aniso_U_33
_atom_site_aniso_U_23
_atom_site_aniso_U_13
_atom_site_aniso_U_12
Co1 0.0343(4) 0.0666(5) 0.0339(4) -0.0020(3) 0.0054(3) 0.0025(3)
Co2 0.0497(5) 0.0708(6) 0.0366(4) -0.0019(4) 0.0035(3) 0.0072(4)
S3 0.0536(10) 0.1107(17) 0.1016(16) 0.0302(13) 0.0088(10) 0.0032(10)
S4 0.0633(11) 0.1033(16) 0.1172(18) 0.0557(14) 0.0137(11) -0.0011(11)
S1 0.0953(15) 0.1019(16) 0.0655(12) 0.0107(11) 0.0249(10) 0.0017(12)
S2 0.191(3) 0.0861(16) 0.121(2) -0.0411(14) 0.090(2) -0.0322(17)
O2 0.048(2) 0.078(3) 0.035(2) -0.0069(19) 0.0051(17) 0.015(2)
O3 0.046(2) 0.077(3) 0.044(2) 0.0071(19) 0.0073(17) -0.005(2)
O1 0.042(2) 0.099(3) 0.036(2) -0.004(2) 0.0106(16) 0.014(2)
O4 0.068(3) 0.087(3) 0.071(3) -0.024(3) 0.017(2) -0.004(3)
N2 0.040(2) 0.062(3) 0.038(2) -0.002(2) 0.0084(19) -0.004(2)
N1 0.041(2) 0.072(3) 0.042(3) 0.000(2) 0.008(2) 0.009(2)
N4 0.055(3) 0.084(4) 0.066(4) -0.004(3) 0.004(3) 0.003(3)
N5 0.077(4) 0.074(4) 0.061(4) 0.002(3) 0.010(3) 0.012(3)
N3 0.050(3) 0.081(4) 0.057(3) -0.015(3) 0.009(2) -0.004(3)
C24 0.047(3) 0.057(4) 0.063(4) -0.001(3) 0.010(3) 0.000(3)
C19 0.033(3) 0.069(4) 0.045(3) -0.008(3) 0.003(2) 0.004(3)
C14 0.036(3) 0.075(4) 0.050(3) -0.009(3) 0.011(2) 0.002(3)
C9 0.059(4) 0.061(4) 0.042(3) 0.009(3) 0.005(3) 0.003(3)
C23 0.067(4) 0.062(4) 0.048(3) 0.001(3) 0.005(3) -0.002(3)
C13 0.039(3) 0.089(5) 0.052(3) 0.003(3) 0.016(3) 0.005(3)
C12 0.058(4) 0.068(4) 0.046(3) 0.006(3) 0.014(3) -0.005(3)
C6 0.050(3) 0.093(5) 0.043(3) -0.010(3) 0.016(3) 0.006(3)
C22 0.061(4) 0.075(5) 0.051(4) -0.006(3) 0.026(3) 0.002(3)
C8 0.057(4) 0.070(4) 0.054(4) 0.006(3) 0.006(3) 0.011(3)
C18 0.057(4) 0.076(5) 0.058(4) -0.003(3) 0.003(3) 0.010(3)
C10 0.058(4) 0.080(5) 0.054(4) -0.002(3) 0.000(3) -0.002(3)
C15 0.058(4) 0.100(6) 0.051(4) -0.018(4) 0.012(3) 0.014(4)
C5 0.050(4) 0.111(6) 0.054(4) -0.005(4) 0.016(3) 0.011(4)
C7 0.053(4) 0.098(5) 0.058(4) -0.001(4) 0.011(3) 0.026(4)
C1 0.071(5) 0.118(6) 0.057(4) -0.006(4) 0.029(4) 0.004(4)
C17 0.075(5) 0.072(5) 0.084(6) -0.008(4) -0.002(4) 0.009(4)
C11 0.094(6) 0.078(5) 0.064(4) 0.023(4) 0.011(4) 0.011(4)
C16 0.071(5) 0.092(6) 0.084(6) -0.038(5) -0.001(4) 0.017(4)
C2 0.091(6) 0.143(8) 0.088(6) -0.001(6) 0.057(5) -0.003(6)
C4 0.058(4) 0.156(8) 0.077(5) -0.008(5) 0.026(4) 0.027(5)
C3 0.070(5) 0.152(9) 0.104(7) -0.001(6) 0.055(5) 0.011(6)
C21 0.148(10) 0.102(7) 0.127(9) -0.009(6) 0.021(7) -0.015(7)
C20 0.142(10) 0.134(10) 0.244(16) -0.012(10) 0.098(10) -0.063(8)
O5 0.137(5) 0.098(4) 0.103(5) -0.023(4) 0.039(4) -0.050(4)
N6 0.107(6) 0.126(7) 0.085(5) -0.026(5) 0.045(5) -0.002(5)
C27 0.241(17) 0.134(11) 0.089(8) -0.049(8) 0.012(10) -0.048(11)
C25 0.147(12) 0.173(13) 0.208(15) -0.036(11) 0.068(11) -0.010(10)
C26 0.211(17) 0.152(12) 0.34(2) 0.124(15) -0.080(15) -0.092(12)

loop_
_atom_type_symbol
_atom_type_description
_atom_type_scat_dispersion_real
_atom_type_scat_dispersion_imag
_atom_type_scat_source
C C 0.0033 0.0016 'International Tables Vol C Tables 4.2.6.8 and 6.1.1.4'
H H 0.0000 0.0000 'International Tables Vol C Tables 4.2.6.8 and 6.1.1.4'
N N 0.0061 0.0033 'International Tables Vol C Tables 4.2.6.8 and 6.1.1.4'
O O 0.0106 0.0060 'International Tables Vol C Tables 4.2.6.8 and 6.1.1.4'
Co Co 0.3494 0.9721 'International Tables Vol C Tables 4.2.6.8 and 6.1.1.4'
S S 0.1246 0.1234 'International Tables Vol C Tables 4.2.6.8 and 6.1.1.4'
Cl Cl 0.1484 0.1585 'International Tables Vol C Tables 4.2.6.8 and 6.1.1.4'

loop_
_geom_angle_atom_site_label_1
_geom_angle_atom_site_label_2
_geom_angle_atom_site_label_3
_geom_angle
_geom_angle_site_symmetry_1
_geom_angle_site_symmetry_3
_geom_angle_publ_flag
N3 Co1 O3 175.6(2) . . ?
N3 Co1 O2 89.9(2) . . ?
O3 Co1 O2 93.90(18) . . ?
N3 Co1 O1 88.7(2) . . ?
O3 Co1 O1 94.33(18) . . ?
O2 Co1 O1 78.62(16) . . ?
N3 Co1 N2 91.5(2) . . ?
O3 Co1 N2 85.96(19) . . ?
O2 Co1 N2 93.17(17) . . ?
O1 Co1 N2 171.79(18) . . ?
N3 Co1 N1 90.6(2) . . ?
O3 Co1 N1 85.96(19) . . ?
O2 Co1 N1 171.98(17) . . ?
O1 Co1 N1 93.39(17) . . ?
N2 Co1 N1 94.81(19) . . ?
N4 Co2 N5 101.6(2) . . ?
N4 Co2 O2 94.9(2) . . ?
N5 Co2 O2 109.4(2) . . ?
N4 Co2 O1 153.1(2) . . ?
N5 Co2 O1 105.0(2) . . ?
O2 Co2 O1 72.64(15) . . ?
N4 Co2 O4 93.5(2) . . ?
N5 Co2 O4 94.3(2) . . ?
O2 Co2 O4 152.56(18) . . ?
O1 Co2 O4 88.40(17) . . ?
O3 S1 C20 103.9(5) . . ?
O3 S1 C21 106.4(4) . . ?
C20 S1 C21 95.9(6) . . ?
C19 O2 Co1 124.1(3) . . ?
C19 O2 Co2 133.2(3) . . ?
Co1 O2 Co2 101.34(17) . . ?
S1 O3 Co1 128.4(2) . . ?
C6 O1 Co1 123.9(4) . . ?
C6 O1 Co2 134.4(4) . . ?
Co1 O1 Co2 100.00(16) . . ?
C12 N2 C13 108.3(4) . . ?
C12 N2 Co1 117.7(4) . . ?
C13 N2 Co1 111.4(3) . . ?
C8 N1 C7 109.0(5) . . ?
C8 N1 Co1 117.7(4) . . ?
C7 N1 Co1 112.2(3) . . ?
C23 N4 Co2 168.2(6) . . ?
C24 N5 Co2 162.1(6) . . ?
C22 N3 Co1 153.9(5) . . ?
N5 C24 S4 179.0(6) . . ?
O2 C19 C18 121.4(5) . . ?
O2 C19 C14 118.3(5) . . ?
C18 C19 C14 120.3(6) . . ?
C15 C14 C19 119.0(6) . . ?
C15 C14 C13 122.8(6) . . ?
C19 C14 C13 118.2(5) . . ?
C12 C9 C8 111.3(5) . . ?
C12 C9 C10 111.8(5) . . ?
C8 C9 C10 110.9(5) . . ?
C12 C9 C11 106.8(5) . . ?
C8 C9 C11 107.0(5) . . ?
C10 C9 C11 108.9(5) . . ?
N4 C23 S3 178.1(7) . . ?
C14 C13 N2 113.9(5) . . ?
N2 C12 C9 114.8(5) . . ?
O1 C6 C1 120.6(6) . . ?
O1 C6 C5 118.8(6) . . ?
C1 C6 C5 120.5(6) . . ?
N3 C22 S2 175.9(7) . . ?
N1 C8 C9 115.5(5) . . ?
C19 C18 C17 119.7(7) . . ?
C16 C15 C14 120.5(7) . . ?
C6 C5 C4 118.7(7) . . ?
C6 C5 C7 118.7(6) . . ?
C4 C5 C7 122.6(7) . . ?
C5 C7 N1 114.0(6) . . ?
C6 C1 C2 117.9(8) . . ?
C16 C17 C18 120.2(7) . . ?
C17 C16 C15 120.1(7) . . ?
C3 C2 C1 122.5(8) . . ?
C3 C4 C5 120.6(8) . . ?
C2 C3 C4 119.7(7) . . ?
C27 N6 C26 126.9(14) . . ?
C27 N6 C25 117.3(12) . . ?
C26 N6 C25 115.8(13) . . ?
N6 C27 O5 127.5(13) . . ?

loop_
_geom_bond_atom_site_label_1
_geom_bond_atom_site_label_2
_geom_bond_distance
_geom_bond_site_symmetry_2
_geom_bond_publ_flag
Co1 N3 1.898(6) . ?
Co1 O3 1.923(4) . ?
Co1 O2 1.924(4) . ?
Co1 O1 1.926(4) . ?
Co1 N2 1.975(5) . ?
Co1 N1 1.985(4) . ?
Co2 N4 2.012(6) . ?
Co2 N5 2.017(6) . ?
Co2 O2 2.041(4) . ?
Co2 O1 2.077(4) . ?
Co2 O4 2.096(4) . ?
S3 C23 1.629(7) . ?
S4 C24 1.612(7) . ?
S1 O3 1.579(4) . ?
S1 C20 1.745(11) . ?
S1 C21 1.759(10) . ?
S2 C22 1.614(8) . ?
O2 C19 1.351(7) . ?
O1 C6 1.349(7) . ?
N2 C12 1.489(7) . ?
N2 C13 1.503(7) . ?
N1 C8 1.478(7) . ?
N1 C7 1.498(7) . ?
N4 C23 1.140(8) . ?
N5 C24 1.142(8) . ?
N3 C22 1.128(8) . ?
C19 C18 1.380(9) . ?
C19 C14 1.392(8) . ?
C14 C15 1.388(8) . ?
C14 C13 1.473(9) . ?
C9 C12 1.507(8) . ?
C9 C8 1.519(8) . ?
C9 C10 1.534(9) . ?
C9 C11 1.540(8) . ?
C6 C1 1.386(10) . ?
C6 C5 1.393(9) . ?
C18 C17 1.387(10) . ?
C15 C16 1.375(11) . ?
C5 C4 1.399(9) . ?
C5 C7 1.485(10) . ?
C1 C2 1.392(10) . ?
C17 C16 1.374(11) . ?
C2 C3 1.341(12) . ?
C4 C3 1.370(12) . ?
O5 C27 1.262(14) . ?
N6 C27 1.176(15) . ?
N6 C26 1.407(14) . ?
N6 C25 1.449(14) . ?
